data_7040054
loop_
_publ_author_name
'Petzold, Holm'
'Djomgoue, Paul'
'H\"orner, Gerald'
'Speck, J Matth\"aus'
'R\"uffer, Tobias'
'Schaarschmidt, Dieter'

_publ_section_title
;
 (1)H NMR spectroscopic elucidation in solution of the kinetics and
 thermodynamics of spin crossover for an exceptionally robust Fe(2+)
 complex.
;
_journal_issue 35
_journal_name_full 'Dalton transactions (Cambridge, England : 2003)'
_journal_page_first 13798
_journal_page_last 13809
_journal_paper_doi 10.1039/c6dt01895e
_journal_volume 45
_journal_year 2016
_chemical_absolute_configuration rmad
_chemical_formula_moiety '2(C32 H28 N6 Zn), 2(C32 H28 Fe N6), C4 H6 N2, 8(Cl O4)'
_chemical_formula_sum 'C132 H126 Cl8 Fe2 N26 O32 Zn2'
_chemical_formula_weight 3114.62
_chemical_name_systematic
;
 ?
;
_space_group_crystal_system monoclinic
_space_group_IT_number 5
_space_group_name_Hall 'I 2y'
_space_group_name_H-M_alt 'I 1 2 1'
_symmetry_space_group_name_Hall 'I 2y'
_symmetry_space_group_name_H-M 'I 1 2 1'
_atom_sites_solution_hydrogens geom
_audit_creation_method SHELXL-2013
_audit_update_record
;
2016-04-06 deposited with the CCDC.
2016-07-27 downloaded from the CCDC.
;
_cell_angle_alpha 90
_cell_angle_beta 99.518(2)
_cell_angle_gamma 90
_cell_formula_units_Z 1
_cell_length_a 14.5861(3)
_cell_length_b 13.0946(3)
_cell_length_c 17.1156(3)
_cell_measurement_reflns_used 6481
_cell_measurement_temperature 110
_cell_measurement_theta_max 28.2430
_cell_measurement_theta_min 3.9920
_cell_volume 3224.06(12)
_computing_cell_refinement
;
CrysAlisPro, Agilent Technologies,
Version 1.171.36.28 (release 01-02-2013 CrysAlis171 .NET)
(compiled Feb  1 2013,16:14:44)
;
_computing_data_collection
;
CrysAlisPro, Agilent Technologies,
Version 1.171.36.28 (release 01-02-2013 CrysAlis171 .NET)
(compiled Feb  1 2013,16:14:44)
;
_computing_data_reduction
;
CrysAlisPro, Agilent Technologies,
Version 1.171.36.28 (release 01-02-2013 CrysAlis171 .NET)
(compiled Feb  1 2013,16:14:44)
;
_computing_structure_refinement 'SHELXL-2013 (Sheldrick, 2013)'
_computing_structure_solution 'SHELXS-2013 (Sheldrick, 2013)'
_diffrn_ambient_temperature 110
_diffrn_measured_fraction_theta_full 0.997
_diffrn_measured_fraction_theta_max 0.997
_diffrn_measurement_device_type 'oxford gemini s'
_diffrn_measurement_method '\w scans'
_diffrn_radiation_type MoK\a
_diffrn_radiation_wavelength 0.71073
_diffrn_reflns_av_R_equivalents 0.0205
_diffrn_reflns_av_unetI/netI 0.0268
_diffrn_reflns_Laue_measured_fraction_full 0.997
_diffrn_reflns_Laue_measured_fraction_max 0.997
_diffrn_reflns_limit_h_max 17
_diffrn_reflns_limit_h_min -17
_diffrn_reflns_limit_k_max 13
_diffrn_reflns_limit_k_min -15
_diffrn_reflns_limit_l_max 19
_diffrn_reflns_limit_l_min -20
_diffrn_reflns_number 14257
_diffrn_reflns_point_group_measured_fraction_full 0.917
_diffrn_reflns_point_group_measured_fraction_max 0.917
_diffrn_reflns_theta_full 25.000
_diffrn_reflns_theta_max 24.997
_diffrn_reflns_theta_min 3.020
_exptl_absorpt_coefficient_mu 0.846
_exptl_absorpt_correction_T_max 1.00000
_exptl_absorpt_correction_T_min 0.93858
_exptl_absorpt_correction_type multi-scan
_exptl_absorpt_process_details
;
CrysAlisPro, Agilent Technologies,
Version 1.171.36.28 (release 01-02-2013 CrysAlis171 .NET)
(compiled Feb  1 2013,16:14:44)
Empirical absorption correction using spherical harmonics,
 implemented in SCALE3 ABSPACK scaling algorithm.
;
_exptl_crystal_colour violet
_exptl_crystal_density_diffrn 1.604
_exptl_crystal_description irregular
_exptl_crystal_F_000 1604
_exptl_crystal_size_max 0.2
_exptl_crystal_size_mid 0.2
_exptl_crystal_size_min 0.15
_refine_diff_density_max 0.387
_refine_diff_density_min -0.315
_refine_diff_density_rms 0.051
_refine_ls_abs_structure_details
;
 Flack x determined using 1941 quotients [(I+)-(I-)]/[(I+)+(I-)]
 (Parsons and Flack (2004), Acta Cryst. A60, s61).
;
_refine_ls_abs_structure_Flack 0.021(7)
_refine_ls_extinction_method none
_refine_ls_goodness_of_fit_ref 1.019
_refine_ls_hydrogen_treatment constr
_refine_ls_matrix_type full
_refine_ls_number_parameters 499
_refine_ls_number_reflns 5241
_refine_ls_number_restraints 73
_refine_ls_restrained_S_all 1.015
_refine_ls_R_factor_all 0.0361
_refine_ls_R_factor_gt 0.0317
_refine_ls_shift/su_max 0.031
_refine_ls_shift/su_mean 0.002
_refine_ls_structure_factor_coef Fsqd
_refine_ls_weighting_details 'w=1/[\s^2^(Fo^2^)+(0.0478P)^2^+2.3431P] where P=(Fo^2^+2Fc^2^)/3'
_refine_ls_weighting_scheme calc
_refine_ls_wR_factor_gt 0.0809
_refine_ls_wR_factor_ref 0.0840
_reflns_Friedel_coverage 0.755
_reflns_Friedel_fraction_full 0.829
_reflns_Friedel_fraction_max 0.829
_reflns_number_gt 4802
_reflns_number_total 5241
_reflns_threshold_expression 'I > 2\s(I)'
_cod_data_source_file c6dt01895e2.cif
_cod_data_source_block shelx
_cod_depositor_comments 'Adding full bibliography for 7040051--7040055.cif.'
_cod_database_code 7040054
_shelx_space_group_comment
;
The symmetry employed for this shelxl refinement is uniquely defined
by the following loop, which should always be used as a source of
symmetry information in preference to the above space-group names.
They are only intended as comments.
;
_shelxl_version_number 2013-4

loop_
_space_group_symop_operation_xyz
'x, y, z'
'-x, y, -z'
'x+1/2, y+1/2, z+1/2'
'-x+1/2, y+1/2, -z+1/2'

loop_
_atom_site_label
_atom_site_type_symbol
_atom_site_fract_x
_atom_site_fract_y
_atom_site_fract_z
_atom_site_U_iso_or_equiv
_atom_site_adp_type
_atom_site_occupancy
_atom_site_site_symmetry_order
_atom_site_calc_flag
_atom_site_refinement_flags_posn
_atom_site_refinement_flags_adp
_atom_site_refinement_flags_occupancy
_atom_site_disorder_assembly
_atom_site_disorder_group
C1 C 0.4643(4) 0.3129(5) 0.4614(3) 0.0309(13) Uani 1 1 d . . . . .
H1A H 0.4019 0.3114 0.4757 0.037 Uiso 1 1 calc R U . . .
C2 C 0.4761(4) 0.2177(5) 0.4141(4) 0.0348(14) Uani 1 1 d . . . . .
H2A H 0.4297 0.2171 0.3664 0.042 Uiso 1 1 calc R U . . .
H2B H 0.5370 0.2183 0.3984 0.042 Uiso 1 1 calc R U . . .
C3 C 0.4660(5) 0.1229(5) 0.4618(4) 0.0455(16) Uani 1 1 d . . . . .
H3A H 0.4032 0.1191 0.4733 0.055 Uiso 1 1 calc R U . . .
H3B H 0.4766 0.0631 0.4309 0.055 Uiso 1 1 calc R U . . .
C4 C 0.3873(4) 0.4303(5) 0.3588(3) 0.0389(14) Uani 1 1 d . . . . .
H4A H 0.3576 0.3665 0.3402 0.047 Uiso 1 1 calc R U . . .
H4B H 0.4025 0.4671 0.3135 0.047 Uiso 1 1 calc R U . . .
C5 C 0.3220(4) 0.4932(5) 0.3991(4) 0.0387(14) Uani 1 1 d . . . . .
C6 C 0.2255(5) 0.5007(6) 0.3723(4) 0.054(2) Uani 1 1 d . . . . .
H6 H 0.1977 0.4652 0.3276 0.065 Uiso 1 1 calc R U . . .
C7 C 0.1729(5) 0.5619(6) 0.4140(4) 0.054(2) Uani 1 1 d . . . . .
H7 H 0.1093 0.5677 0.3966 0.065 Uiso 1 1 calc R U . . .
C8 C 0.2142(4) 0.6154(5) 0.4820(4) 0.0462(16) Uani 1 1 d . . . . .
C9 C 0.3096(4) 0.6053(5) 0.5027(4) 0.0355(14) Uani 1 1 d . . . . .
C10 C 0.1663(5) 0.6786(6) 0.5311(4) 0.055(2) Uani 1 1 d . . . . .
H10 H 0.1021 0.6856 0.5193 0.066 Uiso 1 1 calc R U . . .
C11 C 0.2147(5) 0.7282(6) 0.5947(4) 0.054(2) Uani 1 1 d . . . . .
H11 H 0.1826 0.7678 0.6263 0.065 Uiso 1 1 calc R U . . .
C12 C 0.3118(5) 0.7212(5) 0.6139(4) 0.0447(18) Uani 1 1 d . . . . .
C13 C 0.3614(4) 0.6592(5) 0.5688(3) 0.0354(14) Uani 1 1 d . . . . .
C14 C 0.3661(5) 0.7770(5) 0.6757(3) 0.0489(18) Uani 1 1 d . . . . .
H14 H 0.3375 0.8217 0.7064 0.059 Uiso 1 1 calc R U . . .
C15 C 0.4599(5) 0.7653(5) 0.6900(3) 0.0494(18) Uani 1 1 d . . . . .
H15 H 0.4959 0.8012 0.7309 0.059 Uiso 1 1 calc R U . . .
C16 C 0.5016(4) 0.6990(5) 0.6430(3) 0.0375(14) Uani 1 1 d . . . . .
H16 H 0.5657 0.6905 0.6540 0.045 Uiso 1 1 calc R U . . .
C17 C 0.9689(4) 1.2488(4) 0.4607(3) 0.0257(11) Uani 1 1 d . . . . .
H17 H 0.9044 1.2484 0.4702 0.031 Uiso 1 1 calc R U . . .
C18 C 0.9828(4) 1.3453(4) 0.4127(3) 0.0306(13) Uani 1 1 d . . . . .
H18A H 1.0455 1.3462 0.4007 0.037 Uiso 1 1 calc R U . . .
H18B H 0.9397 1.3446 0.3631 0.037 Uiso 1 1 calc R U . . .
C19 C 0.9666(4) 1.4413(5) 0.4601(3) 0.0312(13) Uani 1 1 d . . . . .
H19A H 0.9028 1.4426 0.4694 0.037 Uiso 1 1 calc R U . . .
H19B H 0.9770 1.5018 0.4301 0.037 Uiso 1 1 calc R U . . .
C20 C 0.9025(4) 1.1305(4) 0.3561(3) 0.0272(12) Uani 1 1 d . . . . .
H20A H 0.9209 1.0875 0.3153 0.033 Uiso 1 1 calc R U . . .
H20B H 0.8768 1.1933 0.3317 0.033 Uiso 1 1 calc R U . . .
C21 C 0.8313(4) 1.0769(5) 0.3947(3) 0.0272(12) Uani 1 1 d . . . . .
C22 C 0.7357(4) 1.0684(4) 0.3676(3) 0.0326(13) Uani 1 1 d . . . . .
H22 H 0.7085 1.1021 0.3217 0.039 Uiso 1 1 calc R U . . .
C23 C 0.6824(4) 1.0099(5) 0.4093(3) 0.0353(14) Uani 1 1 d . . . . .
H23 H 0.6189 1.0041 0.3913 0.042 Uiso 1 1 calc R U . . .
C24 C 0.7226(4) 0.9588(5) 0.4787(3) 0.0293(12) Uani 1 1 d . . . . .
C25 C 0.8180(3) 0.9723(4) 0.5013(3) 0.0242(11) Uani 1 1 d . . . . .
C26 C 0.6771(4) 0.8927(5) 0.5282(3) 0.0351(14) Uani 1 1 d . . . . .
H26 H 0.6131 0.8830 0.5162 0.042 Uiso 1 1 calc R U . . .
C27 C 0.7257(4) 0.8454(5) 0.5914(3) 0.0350(14) Uani 1 1 d . . . . .
H27 H 0.6938 0.8048 0.6226 0.042 Uiso 1 1 calc R U . . .
C28 C 0.8241(4) 0.8545(5) 0.6128(3) 0.0300(13) Uani 1 1 d . . . . .
C29 C 0.8699(4) 0.9192(4) 0.5668(3) 0.0236(11) Uani 1 1 d . . . . .
C30 C 0.8811(4) 0.8019(5) 0.6751(3) 0.0350(13) Uani 1 1 d . . . . .
H30 H 0.8550 0.7572 0.7075 0.042 Uiso 1 1 calc R U . . .
C31 C 0.9747(4) 0.8179(5) 0.6868(3) 0.0342(13) Uani 1 1 d . . . . .
H31 H 1.0127 0.7839 0.7276 0.041 Uiso 1 1 calc R U . . .
C32 C 1.0136(4) 0.8845(5) 0.6383(3) 0.0276(11) Uani 1 1 d . . . . .
H32 H 1.0777 0.8940 0.6484 0.033 Uiso 1 1 calc R U . . .
N1 N 0.4728(3) 0.4092(4) 0.4153(3) 0.0326(11) Uani 1 1 d . . . . .
H1 H 0.5251 0.4026 0.3863 0.039 Uiso 1 1 calc R U . . .
N1N N 0.087(2) 0.459(2) 0.1967(12) 0.083(10) Uani 0.25 1 d D U P A 1
C1N C 0.042(6) 0.487(9) 0.233(6) 0.25(3) Uani 0.25 1 d D U P A 1
C2N C -0.034(5) 0.539(8) 0.270(4) 0.23(3) Uani 0.25 1 d D U P A 1
H2N1 H -0.0323 0.5134 0.3230 0.349 Uiso 0.25 1 calc R U P A 1
H2N2 H -0.0935 0.5256 0.2392 0.349 Uiso 0.25 1 calc R U P A 1
H2N3 H -0.0229 0.6116 0.2725 0.349 Uiso 0.25 1 calc R U P A 1
N1N' N -0.0707(19) 0.610(3) 0.2961(17) 0.084(9) Uani 0.25 1 d D U P B 2
C1N' C -0.022(2) 0.563(2) 0.271(2) 0.077(12) Uani 0.25 1 d D U P B 2
C2N' C 0.040(2) 0.511(3) 0.225(2) 0.083(10) Uani 0.25 1 d D U P B 2
H2N4 H 0.0035 0.4791 0.1796 0.125 Uiso 0.25 1 calc R U P B 2
H2N5 H 0.0754 0.4600 0.2570 0.125 Uiso 0.25 1 calc R U P B 2
H2N6 H 0.0815 0.5598 0.2076 0.125 Uiso 0.25 1 calc R U P B 2
N2 N 0.3606(3) 0.5461(4) 0.4611(2) 0.0305(11) Uani 1 1 d . . . . .
N3 N 0.4532(3) 0.6468(4) 0.5825(2) 0.0315(11) Uani 1 1 d . . . . .
N4 N 0.9843(3) 1.1534(4) 0.4177(2) 0.0243(9) Uani 1 1 d . . . . .
H4 H 1.0404 1.1597 0.3934 0.029 Uiso 1 1 calc R U . . .
N5 N 0.8703(3) 1.0309(4) 0.4618(2) 0.0239(9) Uani 1 1 d . . . . .
N6 N 0.9649(3) 0.9355(3) 0.5784(2) 0.0249(10) Uani 1 1 d . . . . .
O1 O 0.7233(3) 0.1058(6) 0.6903(4) 0.099(2) Uani 1 1 d . . . . .
O2 O 0.7906(4) 0.1975(5) 0.5979(2) 0.0639(16) Uani 1 1 d . . . . .
O3 O 0.8845(3) 0.1084(4) 0.6978(2) 0.0439(11) Uani 1 1 d . . . . .
O4 O 0.8060(4) 0.2542(5) 0.7273(3) 0.0816(19) Uani 1 1 d . . . . .
O5 O 0.7800(3) 0.4586(5) 0.3130(3) 0.0673(16) Uani 1 1 d . . . . .
O6 O 0.7152(3) 0.3765(5) 0.4123(2) 0.0572(14) Uani 1 1 d . . . . .
O7 O 0.6937(3) 0.3089(4) 0.2829(3) 0.0553(12) Uani 1 1 d . . . . .
O8 O 0.6183(3) 0.4605(4) 0.3099(2) 0.0426(10) Uani 1 1 d . . . . .
Cl1 Cl 0.80065(9) 0.16587(13) 0.67938(7) 0.0364(4) Uani 1 1 d . . . . .
Cl2 Cl 0.70259(8) 0.40118(12) 0.32985(6) 0.0321(3) Uani 1 1 d . . . . .
Fe1 Fe 1.0000 1.03657(7) 0.5000 0.0206(2) Uani 1 2 d S T P . .
Zn1 Zn 0.5000 0.53404(5) 0.5000 0.0274(2) Uani 1 2 d S T P . .

loop_
_atom_site_aniso_label
_atom_site_aniso_U_11
_atom_site_aniso_U_22
_atom_site_aniso_U_33
_atom_site_aniso_U_23
_atom_site_aniso_U_13
_atom_site_aniso_U_12
C1 0.035(3) 0.020(3) 0.043(3) 0.004(2) 0.021(2) -0.005(2)
C2 0.034(3) 0.027(4) 0.048(3) -0.007(3) 0.021(2) 0.000(3)
C3 0.045(4) 0.023(4) 0.074(4) -0.007(3) 0.026(3) -0.003(3)
C4 0.051(3) 0.028(3) 0.039(3) 0.000(2) 0.011(2) -0.013(3)
C5 0.044(3) 0.022(3) 0.053(3) 0.011(3) 0.016(3) -0.009(3)
C6 0.044(4) 0.044(5) 0.071(4) 0.012(3) -0.001(3) -0.020(3)
C7 0.035(3) 0.037(5) 0.093(5) 0.023(4) 0.018(3) -0.003(3)
C8 0.038(3) 0.030(4) 0.073(4) 0.022(3) 0.020(3) -0.005(3)
C9 0.041(3) 0.021(3) 0.053(3) 0.017(3) 0.030(3) 0.008(3)
C10 0.039(3) 0.048(5) 0.089(5) 0.030(4) 0.037(3) 0.015(3)
C11 0.066(5) 0.038(4) 0.071(4) 0.022(3) 0.046(4) 0.020(3)
C12 0.065(4) 0.032(4) 0.045(3) 0.018(3) 0.035(3) 0.026(3)
C13 0.055(3) 0.026(3) 0.031(3) 0.013(2) 0.026(2) 0.008(3)
C14 0.085(5) 0.040(4) 0.028(3) 0.014(3) 0.027(3) 0.028(3)
C15 0.080(5) 0.043(4) 0.026(3) 0.001(3) 0.014(3) 0.028(3)
C16 0.057(3) 0.034(3) 0.024(2) 0.004(2) 0.013(2) 0.009(3)
C17 0.029(3) 0.017(3) 0.034(2) 0.003(2) 0.018(2) 0.002(2)
C18 0.036(3) 0.022(3) 0.037(3) 0.002(2) 0.013(2) 0.005(2)
C19 0.028(3) 0.021(3) 0.046(3) -0.001(3) 0.012(2) 0.000(2)
C20 0.040(3) 0.019(3) 0.024(2) 0.0021(19) 0.0098(19) 0.003(2)
C21 0.037(3) 0.018(3) 0.027(2) -0.003(2) 0.009(2) 0.004(2)
C22 0.038(3) 0.023(3) 0.038(3) -0.003(2) 0.008(2) 0.002(2)
C23 0.026(3) 0.032(4) 0.048(3) -0.009(2) 0.006(2) 0.001(2)
C24 0.032(3) 0.022(3) 0.037(3) -0.005(2) 0.017(2) -0.003(2)
C25 0.026(3) 0.022(3) 0.027(2) -0.004(2) 0.0130(19) 0.001(2)
C26 0.026(3) 0.034(4) 0.050(3) -0.010(3) 0.020(2) -0.004(2)
C27 0.041(3) 0.034(4) 0.035(3) -0.003(2) 0.019(2) -0.008(3)
C28 0.037(3) 0.028(3) 0.029(3) -0.011(2) 0.015(2) -0.004(2)
C29 0.032(3) 0.014(3) 0.026(2) -0.0049(19) 0.0122(18) -0.002(2)
C30 0.056(3) 0.028(3) 0.023(2) 0.001(2) 0.012(2) -0.011(3)
C31 0.045(3) 0.030(3) 0.027(2) 0.002(2) 0.003(2) -0.006(2)
C32 0.033(3) 0.028(3) 0.023(2) 0.000(2) 0.0086(18) -0.001(2)
N1 0.043(3) 0.023(3) 0.038(2) -0.003(2) 0.0269(19) -0.005(2)
N1N 0.12(2) 0.09(2) 0.038(11) -0.028(12) -0.020(12) 0.050(18)
C1N 0.24(5) 0.31(7) 0.21(5) -0.05(5) 0.09(4) 0.11(5)
C2N 0.27(6) 0.31(9) 0.15(4) 0.04(5) 0.14(4) 0.12(5)
N1N' 0.070(19) 0.11(3) 0.067(17) 0.044(18) -0.001(12) -0.042(16)
C1N' 0.11(3) 0.020(14) 0.08(2) 0.015(12) -0.066(18) -0.009(14)
C2N' 0.059(18) 0.05(2) 0.12(3) 0.042(17) -0.033(15) -0.029(13)
N2 0.037(2) 0.022(3) 0.035(2) 0.010(2) 0.0133(18) -0.005(2)
N3 0.045(3) 0.026(2) 0.029(2) 0.0100(18) 0.0224(19) 0.011(2)
N4 0.030(2) 0.019(2) 0.0260(19) -0.0009(17) 0.0124(16) 0.0008(18)
N5 0.029(2) 0.018(2) 0.0273(19) -0.0011(19) 0.0141(15) -0.001(2)
N6 0.029(2) 0.022(2) 0.0255(19) -0.0032(17) 0.0084(16) 0.0008(17)
O1 0.042(3) 0.127(6) 0.128(5) 0.054(4) 0.018(3) -0.019(4)
O2 0.080(4) 0.078(4) 0.033(2) 0.009(2) 0.011(2) 0.012(3)
O3 0.038(2) 0.049(3) 0.046(2) -0.0017(19) 0.0126(18) 0.014(2)
O4 0.097(4) 0.089(5) 0.055(3) -0.025(3) 0.000(3) 0.058(3)
O5 0.037(2) 0.103(5) 0.062(3) 0.025(3) 0.009(2) -0.017(3)
O6 0.068(3) 0.074(4) 0.033(2) 0.007(2) 0.015(2) -0.003(3)
O7 0.069(3) 0.047(3) 0.051(2) -0.009(2) 0.013(2) 0.019(2)
O8 0.036(2) 0.038(3) 0.054(2) -0.010(2) 0.0091(18) 0.006(2)
Cl1 0.0300(7) 0.0468(10) 0.0353(6) 0.0048(6) 0.0140(5) 0.0053(6)
Cl2 0.0278(6) 0.0430(9) 0.0273(6) -0.0001(6) 0.0098(5) 0.0040(6)
Fe1 0.0249(5) 0.0174(6) 0.0223(4) 0.000 0.0121(3) 0.000
Zn1 0.0343(5) 0.0221(5) 0.0299(4) 0.000 0.0172(3) 0.000

loop_
_atom_type_symbol
_atom_type_description
_atom_type_scat_dispersion_real
_atom_type_scat_dispersion_imag
_atom_type_scat_source
C C 0.0033 0.0016 'International Tables Vol C Tables 4.2.6.8 and 6.1.1.4'
N N 0.0061 0.0033 'International Tables Vol C Tables 4.2.6.8 and 6.1.1.4'
O O 0.0106 0.0060 'International Tables Vol C Tables 4.2.6.8 and 6.1.1.4'
Cl Cl 0.1484 0.1585 'International Tables Vol C Tables 4.2.6.8 and 6.1.1.4'
Fe Fe 0.3463 0.8444 'International Tables Vol C Tables 4.2.6.8 and 6.1.1.4'
Zn Zn 0.2839 1.4301 'International Tables Vol C Tables 4.2.6.8 and 6.1.1.4'
H H 0.0000 0.0000 'International Tables Vol C Tables 4.2.6.8 and 6.1.1.4'

loop_
_geom_angle_atom_site_label_1
_geom_angle_atom_site_label_2
_geom_angle_atom_site_label_3
_geom_angle
_geom_angle_site_symmetry_1
_geom_angle_site_symmetry_3
N1 C1 C2 112.6(4) . .
N1 C1 C1 110.3(4) . 2_656
C2 C1 C1 109.8(4) . 2_656
N1 C1 H1A 108.0 . .
C2 C1 H1A 108.0 . .
C1 C1 H1A 108.0 2_656 .
C3 C2 C1 111.1(5) . .
C3 C2 H2A 109.4 . .
C1 C2 H2A 109.4 . .
C3 C2 H2B 109.4 . .
C1 C2 H2B 109.4 . .
H2A C2 H2B 108.0 . .
C3 C3 C2 111.2(4) 2_656 .
C3 C3 H3A 109.4 2_656 .
C2 C3 H3A 109.4 . .
C3 C3 H3B 109.4 2_656 .
C2 C3 H3B 109.4 . .
H3A C3 H3B 108.0 . .
N1 C4 C5 109.4(4) . .
N1 C4 H4A 109.8 . .
C5 C4 H4A 109.8 . .
N1 C4 H4B 109.8 . .
C5 C4 H4B 109.8 . .
H4A C4 H4B 108.2 . .
N2 C5 C6 119.9(6) . .
N2 C5 C4 115.9(5) . .
C6 C5 C4 124.1(6) . .
C7 C6 C5 118.7(7) . .
C7 C6 H6 120.6 . .
C5 C6 H6 120.6 . .
C6 C7 C8 121.1(6) . .
C6 C7 H7 119.4 . .
C8 C7 H7 119.4 . .
C9 C8 C7 116.0(6) . .
C9 C8 C10 118.0(7) . .
C7 C8 C10 126.0(7) . .
N2 C9 C8 122.5(6) . .
N2 C9 C13 115.5(5) . .
C8 C9 C13 122.0(6) . .
C11 C10 C8 120.2(6) . .
C11 C10 H10 119.9 . .
C8 C10 H10 119.9 . .
C10 C11 C12 121.8(7) . .
C10 C11 H11 119.1 . .
C12 C11 H11 119.1 . .
C13 C12 C11 120.2(7) . .
C13 C12 C14 115.8(6) . .
C11 C12 C14 124.0(6) . .
N3 C13 C12 124.7(6) . .
N3 C13 C9 117.5(5) . .
C12 C13 C9 117.7(6) . .
C15 C14 C12 119.9(6) . .
C15 C14 H14 120.0 . .
C12 C14 H14 120.0 . .
C14 C15 C16 119.3(7) . .
C14 C15 H15 120.3 . .
C16 C15 H15 120.4 . .
N3 C16 C15 122.8(6) . .
N3 C16 H16 118.6 . .
C15 C16 H16 118.6 . .
N4 C17 C17 109.1(4) . 2_756
N4 C17 C18 112.4(4) . .
C17 C17 C18 111.5(4) 2_756 .
N4 C17 H17 107.9 . .
C17 C17 H17 107.9 2_756 .
C18 C17 H17 107.9 . .
C19 C18 C17 110.2(4) . .
C19 C18 H18A 109.6 . .
C17 C18 H18A 109.6 . .
C19 C18 H18B 109.6 . .
C17 C18 H18B 109.6 . .
H18A C18 H18B 108.1 . .
C18 C19 C19 109.7(4) . 2_756
C18 C19 H19A 109.7 . .
C19 C19 H19A 109.7 2_756 .
C18 C19 H19B 109.7 . .
C19 C19 H19B 109.7 2_756 .
H19A C19 H19B 108.2 . .
N4 C20 C21 108.5(4) . .
N4 C20 H20A 110.0 . .
C21 C20 H20A 110.0 . .
N4 C20 H20B 110.0 . .
C21 C20 H20B 110.0 . .
H20A C20 H20B 108.4 . .
N5 C21 C22 120.6(5) . .
N5 C21 C20 111.3(4) . .
C22 C21 C20 128.1(5) . .
C23 C22 C21 119.4(5) . .
C23 C22 H22 120.3 . .
C21 C22 H22 120.3 . .
C22 C23 C24 120.9(5) . .
C22 C23 H23 119.6 . .
C24 C23 H23 119.6 . .
C25 C24 C23 115.6(5) . .
C25 C24 C26 116.5(5) . .
C23 C24 C26 127.8(5) . .
N5 C25 C24 123.9(5) . .
N5 C25 C29 113.8(4) . .
C24 C25 C29 122.2(5) . .
C27 C26 C24 121.0(5) . .
C27 C26 H26 119.5 . .
C24 C26 H26 119.5 . .
C26 C27 C28 122.9(5) . .
C26 C27 H27 118.6 . .
C28 C27 H27 118.5 . .
C29 C28 C30 116.2(5) . .
C29 C28 C27 117.4(5) . .
C30 C28 C27 126.4(5) . .
N6 C29 C28 125.0(5) . .
N6 C29 C25 115.2(4) . .
C28 C29 C25 119.8(5) . .
C31 C30 C28 119.0(5) . .
C31 C30 H30 120.5 . .
C28 C30 H30 120.5 . .
C30 C31 C32 120.5(5) . .
C30 C31 H31 119.8 . .
C32 C31 H31 119.8 . .
N6 C32 C31 123.9(5) . .
N6 C32 H32 118.1 . .
C31 C32 H32 118.1 . .
C4 N1 C1 111.6(5) . .
C4 N1 Zn1 109.7(4) . .
C1 N1 Zn1 107.6(3) . .
C4 N1 H1 109.3 . .
C1 N1 H1 109.3 . .
Zn1 N1 H1 109.3 . .
N1N C1N C2N 168(10) . .
C1N C2N H2N1 112.3 . .
C1N C2N H2N2 111.9 . .
H2N1 C2N H2N2 106.5 . .
C1N C2N H2N3 112.4 . .
H2N1 C2N H2N3 106.6 . .
H2N2 C2N H2N3 106.7 . .
N1N' C1N' C2N' 169(3) . .
C1N' C2N' H2N4 109.7 . .
C1N' C2N' H2N5 109.7 . .
H2N4 C2N' H2N5 109.3 . .
C1N' C2N' H2N6 109.5 . .
H2N4 C2N' H2N6 109.3 . .
H2N5 C2N' H2N6 109.3 . .
C5 N2 C9 121.7(5) . .
C5 N2 Zn1 119.7(4) . .
C9 N2 Zn1 118.6(4) . .
C13 N3 C16 117.4(5) . .
C13 N3 Zn1 111.9(4) . .
C16 N3 Zn1 130.6(4) . .
C17 N4 C20 110.6(4) . .
C17 N4 Fe1 107.0(3) . .
C20 N4 Fe1 108.6(3) . .
C17 N4 H4 110.2 . .
C20 N4 H4 110.2 . .
Fe1 N4 H4 110.2 . .
C21 N5 C25 119.6(4) . .
C21 N5 Fe1 122.4(4) . .
C25 N5 Fe1 117.8(3) . .
C32 N6 C29 115.4(4) . .
C32 N6 Fe1 133.1(4) . .
C29 N6 Fe1 111.5(3) . .
O4 Cl1 O1 110.4(4) . .
O4 Cl1 O3 109.9(3) . .
O1 Cl1 O3 110.6(4) . .
O4 Cl1 O2 108.3(4) . .
O1 Cl1 O2 109.4(4) . .
O3 Cl1 O2 108.1(3) . .
O5 Cl2 O6 110.0(3) . .
O5 Cl2 O7 109.3(3) . .
O6 Cl2 O7 110.1(3) . .
O5 Cl2 O8 109.9(3) . .
O6 Cl2 O8 108.7(3) . .
O7 Cl2 O8 108.9(3) . .
N5 Fe1 N5 175.5(3) 2_756 .
N5 Fe1 N6 95.37(18) 2_756 .
N5 Fe1 N6 81.64(18) . .
N5 Fe1 N6 81.64(18) 2_756 2_756
N5 Fe1 N6 95.37(18) . 2_756
N6 Fe1 N6 97.6(2) . 2_756
N5 Fe1 N4 78.62(19) 2_756 2_756
N5 Fe1 N4 104.82(19) . 2_756
N6 Fe1 N4 92.54(16) . 2_756
N6 Fe1 N4 158.53(16) 2_756 2_756
N5 Fe1 N4 104.82(19) 2_756 .
N5 Fe1 N4 78.62(19) . .
N6 Fe1 N4 158.53(16) . .
N6 Fe1 N4 92.54(16) 2_756 .
N4 Fe1 N4 84.5(2) 2_756 .
N2 Zn1 N2 171.1(3) . 2_656
N2 Zn1 N1 109.77(19) . 2_656
N2 Zn1 N1 77.2(2) 2_656 2_656
N2 Zn1 N1 77.2(2) . .
N2 Zn1 N1 109.77(19) 2_656 .
N1 Zn1 N1 82.7(3) 2_656 .
N2 Zn1 N3 76.24(19) . .
N2 Zn1 N3 97.74(18) 2_656 .
N1 Zn1 N3 96.70(16) 2_656 .
N1 Zn1 N3 151.50(17) . .
N2 Zn1 N3 97.74(18) . 2_656
N2 Zn1 N3 76.24(19) 2_656 2_656
N1 Zn1 N3 151.50(17) 2_656 2_656
N1 Zn1 N3 96.69(16) . 2_656
N3 Zn1 N3 96.9(2) . 2_656

loop_
_geom_bond_atom_site_label_1
_geom_bond_atom_site_label_2
_geom_bond_distance
_geom_bond_site_symmetry_2
C1 N1 1.503(7) .
C1 C2 1.512(8) .
C1 C1 1.542(11) 2_656
C1 H1A 0.9800 .
C2 C3 1.506(9) .
C2 H2A 0.9700 .
C2 H2B 0.9700 .
C3 C3 1.505(13) 2_656
C3 H3A 0.9700 .
C3 H3B 0.9700 .
C4 N1 1.471(8) .
C4 C5 1.510(8) .
C4 H4A 0.9700 .
C4 H4B 0.9700 .
C5 N2 1.314(8) .
C5 C6 1.409(9) .
C6 C7 1.385(10) .
C6 H6 0.9300 .
C7 C8 1.406(10) .
C7 H7 0.9300 .
C8 C9 1.385(9) .
C8 C10 1.440(10) .
C9 N2 1.355(7) .
C9 C13 1.438(9) .
C10 C11 1.360(11) .
C10 H10 0.9300 .
C11 C12 1.402(10) .
C11 H11 0.9300 .
C12 C13 1.401(9) .
C12 C14 1.415(10) .
C13 N3 1.331(7) .
C14 C15 1.359(10) .
C14 H14 0.9300 .
C15 C16 1.390(8) .
C15 H15 0.9300 .
C16 N3 1.339(8) .
C16 H16 0.9300 .
C17 N4 1.485(7) .
C17 C17 1.493(10) 2_756
C17 C18 1.540(8) .
C17 H17 0.9800 .
C18 C19 1.536(8) .
C18 H18A 0.9700 .
C18 H18B 0.9700 .
C19 C19 1.542(11) 2_756
C19 H19A 0.9700 .
C19 H19B 0.9700 .
C20 N4 1.486(7) .
C20 C21 1.494(7) .
C20 H20A 0.9700 .
C20 H20B 0.9700 .
C21 N5 1.337(6) .
C21 C22 1.399(8) .
C22 C23 1.373(8) .
C22 H22 0.9300 .
C23 C24 1.405(8) .
C23 H23 0.9300 .
C24 C25 1.393(7) .
C24 C26 1.447(8) .
C25 N5 1.341(7) .
C25 C29 1.425(7) .
C26 C27 1.343(8) .
C26 H26 0.9300 .
C27 C28 1.426(8) .
C27 H27 0.9300 .
C28 C29 1.399(8) .
C28 C30 1.417(8) .
C29 N6 1.383(7) .
C30 C31 1.363(8) .
C30 H30 0.9300 .
C31 C32 1.390(8) .
C31 H31 0.9300 .
C32 N6 1.327(6) .
C32 H32 0.9300 .
N1 Zn1 2.178(5) .
N1 H1 0.9800 .
N1N C1N 1.04(3) .
C1N C2N 1.53(2) .
C2N H2N1 0.9882 .
C2N H2N2 0.9872 .
C2N H2N3 0.9884 .
N1N' C1N' 1.09(2) .
C1N' C2N' 1.46(2) .
C2N' H2N4 0.9618 .
C2N' H2N5 0.9618 .
C2N' H2N6 0.9618 .
N2 Zn1 2.038(4) .
N3 Zn1 2.227(5) .
N4 Fe1 2.067(4) .
N4 H4 0.9800 .
N5 Fe1 1.899(4) .
N6 Fe1 2.010(4) .
O1 Cl1 1.413(5) .
O2 Cl1 1.439(5) .
O3 Cl1 1.426(4) .
O4 Cl1 1.412(6) .
O5 Cl2 1.425(5) .
O6 Cl2 1.430(4) .
O7 Cl2 1.445(5) .
O8 Cl2 1.446(4) .
Fe1 N5 1.899(4) 2_756
Fe1 N6 2.010(4) 2_756
Fe1 N4 2.067(4) 2_756
Zn1 N2 2.038(4) 2_656
Zn1 N1 2.178(5) 2_656
Zn1 N3 2.227(5) 2_656

loop_
_geom_torsion_atom_site_label_1
_geom_torsion_atom_site_label_2
_geom_torsion_atom_site_label_3
_geom_torsion_atom_site_label_4
_geom_torsion
_geom_torsion_site_symmetry_1
_geom_torsion_site_symmetry_4
N1 C1 C2 C3 -179.3(5) . .
C1 C1 C2 C3 57.4(7) 2_656 .
C1 C2 C3 C3 -56.6(8) . 2_656
N1 C4 C5 N2 23.0(7) . .
N1 C4 C5 C6 -159.6(6) . .
N2 C5 C6 C7 -2.0(9) . .
C4 C5 C6 C7 -179.3(6) . .
C5 C6 C7 C8 -0.4(10) . .
C6 C7 C8 C9 1.9(9) . .
C6 C7 C8 C10 -178.1(6) . .
C7 C8 C9 N2 -1.2(9) . .
C10 C8 C9 N2 178.8(5) . .
C7 C8 C9 C13 177.3(6) . .
C10 C8 C9 C13 -2.7(8) . .
C9 C8 C10 C11 1.3(9) . .
C7 C8 C10 C11 -178.6(7) . .
C8 C10 C11 C12 1.1(10) . .
C10 C11 C12 C13 -2.2(10) . .
C10 C11 C12 C14 175.1(6) . .
C11 C12 C13 N3 -179.5(5) . .
C14 C12 C13 N3 3.0(9) . .
C11 C12 C13 C9 0.9(9) . .
C14 C12 C13 C9 -176.7(5) . .
N2 C9 C13 N3 0.5(8) . .
C8 C9 C13 N3 -178.1(5) . .
N2 C9 C13 C12 -179.8(5) . .
C8 C9 C13 C12 1.6(8) . .
C13 C12 C14 C15 -2.6(9) . .
C11 C12 C14 C15 180.0(6) . .
C12 C14 C15 C16 0.7(9) . .
C14 C15 C16 N3 1.3(9) . .
N4 C17 C18 C19 -179.7(5) . .
C17 C17 C18 C19 -56.9(6) 2_756 .
C17 C18 C19 C19 57.9(6) . 2_756
N4 C20 C21 N5 -23.6(6) . .
N4 C20 C21 C22 158.7(6) . .
N5 C21 C22 C23 -1.8(9) . .
C20 C21 C22 C23 175.7(5) . .
C21 C22 C23 C24 0.1(9) . .
C22 C23 C24 C25 0.3(8) . .
C22 C23 C24 C26 -178.5(5) . .
C23 C24 C25 N5 0.9(8) . .
C26 C24 C25 N5 179.9(5) . .
C23 C24 C25 C29 -175.0(5) . .
C26 C24 C25 C29 3.9(8) . .
C25 C24 C26 C27 -1.7(8) . .
C23 C24 C26 C27 177.1(6) . .
C24 C26 C27 C28 -1.5(9) . .
C26 C27 C28 C29 2.5(9) . .
C26 C27 C28 C30 -175.5(6) . .
C30 C28 C29 N6 -0.6(8) . .
C27 C28 C29 N6 -178.8(5) . .
C30 C28 C29 C25 177.9(5) . .
C27 C28 C29 C25 -0.3(8) . .
N5 C25 C29 N6 -0.7(7) . .
C24 C25 C29 N6 175.7(4) . .
N5 C25 C29 C28 -179.3(5) . .
C24 C25 C29 C28 -3.0(8) . .
C29 C28 C30 C31 0.7(8) . .
C27 C28 C30 C31 178.7(5) . .
C28 C30 C31 C32 -0.1(9) . .
C30 C31 C32 N6 -0.6(9) . .
C5 C4 N1 C1 88.9(5) . .
C5 C4 N1 Zn1 -30.2(5) . .
C2 C1 N1 C4 78.0(6) . .
C1 C1 N1 C4 -159.0(5) 2_656 .
C2 C1 N1 Zn1 -161.6(4) . .
C1 C1 N1 Zn1 -38.6(6) 2_656 .
C6 C5 N2 C9 2.7(9) . .
C4 C5 N2 C9 -179.7(5) . .
C6 C5 N2 Zn1 179.5(4) . .
C4 C5 N2 Zn1 -2.9(7) . .
C8 C9 N2 C5 -1.1(9) . .
C13 C9 N2 C5 -179.7(5) . .
C8 C9 N2 Zn1 -177.9(4) . .
C13 C9 N2 Zn1 3.5(7) . .
C12 C13 N3 C16 -1.3(8) . .
C9 C13 N3 C16 178.4(5) . .
C12 C13 N3 Zn1 176.6(5) . .
C9 C13 N3 Zn1 -3.7(6) . .
C15 C16 N3 C13 -1.0(8) . .
C15 C16 N3 Zn1 -178.3(4) . .
C17 C17 N4 C20 158.1(5) 2_756 .
C18 C17 N4 C20 -77.7(5) . .
C17 C17 N4 Fe1 40.0(5) 2_756 .
C18 C17 N4 Fe1 164.2(4) . .
C21 C20 N4 C17 -82.9(5) . .
C21 C20 N4 Fe1 34.2(5) . .
C22 C21 N5 C25 3.0(8) . .
C20 C21 N5 C25 -174.9(5) . .
C22 C21 N5 Fe1 178.2(4) . .
C20 C21 N5 Fe1 0.4(7) . .
C24 C25 N5 C21 -2.6(8) . .
C29 C25 N5 C21 173.6(5) . .
C24 C25 N5 Fe1 -178.1(4) . .
C29 C25 N5 Fe1 -1.8(6) . .
C31 C32 N6 C29 0.7(8) . .
C31 C32 N6 Fe1 179.1(4) . .
C28 C29 N6 C32 -0.1(7) . .
C25 C29 N6 C32 -178.7(5) . .
C28 C29 N6 Fe1 -178.8(4) . .
C25 C29 N6 Fe1 2.6(6) . .
C21 N5 Fe1 N6 -172.7(5) . .
C25 N5 Fe1 N6 2.6(4) . .
C21 N5 Fe1 N6 -75.8(5) . 2_756
C25 N5 Fe1 N6 99.5(4) . 2_756
C21 N5 Fe1 N4 96.8(5) . 2_756
C25 N5 Fe1 N4 -87.8(4) . 2_756
C21 N5 Fe1 N4 15.7(5) . .
C25 N5 Fe1 N4 -168.9(5) . .
